data_7244080
loop_
_publ_author_name
'Manojkumar, Palnati'
Harilal,
'Mahipal, Varukolu'
'Suresh, Gangadhari'
'Venkatesh, Nampally'
'Ramesh, Macha'
'Parthasarathy, Tigulla'

_publ_section_title
;
 Exploring the charge transfer dynamics of hydrogen bonded crystals of
 2-methyl-8-quinolinol and chloranilic acid: synthesis,
 spectrophotometric, single-crystal, DFT/PCM analysis, antimicrobial, and
 DNA binding studies
;
_journal_issue 63
_journal_name_full 'RSC Advances'
_journal_page_first 39994
_journal_page_last 40010
_journal_paper_doi 10.1039/D1RA07658B
_journal_volume 11
_journal_year 2021
_chemical_formula_sum 'C16 H11 Cl2 N O5'
_chemical_formula_weight 368.16
_space_group_crystal_system orthorhombic
_space_group_IT_number 33
_space_group_name_Hall 'P 2c -2n'
_space_group_name_H-M_alt 'P n a 21'
_atom_sites_solution_hydrogens geom
_audit_creation_method SHELXL-2014/7
_audit_update_record
;
2021-03-13 deposited with the CCDC.	2021-11-19 downloaded from the CCDC.
;
_cell_angle_alpha 90
_cell_angle_beta 90
_cell_angle_gamma 90
_cell_formula_units_Z 4
_cell_length_a 22.9722(6)
_cell_length_b 13.0888(3)
_cell_length_c 5.09300(10)
_cell_measurement_reflns_used 2716
_cell_measurement_temperature 293(2)
_cell_measurement_theta_max 25.679
_cell_measurement_theta_min 2.359
_cell_volume 1531.36(6)
_computing_structure_refinement 'SHELXL-2014/7 (Sheldrick, 2014)'
_diffrn_ambient_temperature 293(2)
_diffrn_measured_fraction_theta_full 0.999
_diffrn_measured_fraction_theta_max 0.999
_diffrn_measurement_device_type 'Rigaku Oxford Diffraction'
_diffrn_measurement_method '\w scans'
_diffrn_radiation_type MoK\a
_diffrn_radiation_wavelength 0.71073
_diffrn_reflns_av_R_equivalents 0.0893
_diffrn_reflns_av_unetI/netI 0.0492
_diffrn_reflns_Laue_measured_fraction_full 0.999
_diffrn_reflns_Laue_measured_fraction_max 0.999
_diffrn_reflns_limit_h_max 27
_diffrn_reflns_limit_h_min -28
_diffrn_reflns_limit_k_max 15
_diffrn_reflns_limit_k_min -15
_diffrn_reflns_limit_l_max 6
_diffrn_reflns_limit_l_min -6
_diffrn_reflns_number 13993
_diffrn_reflns_point_group_measured_fraction_full 0.938
_diffrn_reflns_point_group_measured_fraction_max 0.933
_diffrn_reflns_theta_full 25.242
_diffrn_reflns_theta_max 25.679
_diffrn_reflns_theta_min 2.359
_exptl_absorpt_coefficient_mu 0.452
_exptl_crystal_colour Grey
_exptl_crystal_density_diffrn 1.597
_exptl_crystal_description Block
_exptl_crystal_F_000 752
_exptl_crystal_size_max 0.24
_exptl_crystal_size_mid 0.22
_exptl_crystal_size_min 0.18
_refine_diff_density_max 0.240
_refine_diff_density_min -0.334
_refine_diff_density_rms 0.049
_refine_ls_abs_structure_details
;
 Flack x determined using 819 quotients [(I+)-(I-)]/[(I+)+(I-)]
 (Parsons, Flack and Wagner, Acta Cryst. B69 (2013) 249-259).
;
_refine_ls_abs_structure_Flack -0.13(5)
_refine_ls_extinction_method none
_refine_ls_goodness_of_fit_ref 1.007
_refine_ls_hydrogen_treatment constr
_refine_ls_matrix_type full
_refine_ls_number_parameters 220
_refine_ls_number_reflns 2716
_refine_ls_number_restraints 1
_refine_ls_restrained_S_all 1.006
_refine_ls_R_factor_all 0.0493
_refine_ls_R_factor_gt 0.0408
_refine_ls_shift/su_max 0.000
_refine_ls_shift/su_mean 0.000
_refine_ls_structure_factor_coef Fsqd
_refine_ls_weighting_details 'w=1/[\s^2^(Fo^2^)+(0.0669P)^2^] where P=(Fo^2^+2Fc^2^)/3'
_refine_ls_weighting_scheme calc
_refine_ls_wR_factor_gt 0.1043
_refine_ls_wR_factor_ref 0.1128
_reflns_Friedel_coverage 0.668
_reflns_Friedel_fraction_full 0.859
_reflns_Friedel_fraction_max 0.849
_reflns_number_gt 2370
_reflns_number_total 2716
_reflns_threshold_expression 'I > 2\s(I)'
_cod_data_source_file d1ra07658b2.cif
_cod_data_source_block tj14
_cod_database_code 7244080
_shelx_shelxl_version_number 2014/7
_shelx_space_group_comment
;
The symmetry employed for this shelxl refinement is uniquely defined
by the following loop, which should always be used as a source of
symmetry information in preference to the above space-group names.
They are only intended as comments.
;

loop_
_space_group_symop_operation_xyz
'x, y, z'
'-x, -y, z+1/2'
'x+1/2, -y+1/2, z'
'-x+1/2, y+1/2, z+1/2'

loop_
_atom_site_label
_atom_site_type_symbol
_atom_site_fract_x
_atom_site_fract_y
_atom_site_fract_z
_atom_site_U_iso_or_equiv
_atom_site_adp_type
_atom_site_occupancy
_atom_site_site_symmetry_order
_atom_site_calc_flag
_atom_site_refinement_flags_posn
_atom_site_refinement_flags_adp
_atom_site_refinement_flags_occupancy
_atom_site_disorder_assembly
_atom_site_disorder_group
Cl2 Cl 0.37684(5) 0.49107(8) 0.5872(3) 0.0460(3) Uani 1 1 d . . . . .
Cl1 Cl 0.40713(5) 0.84223(8) 1.4316(3) 0.0513(3) Uani 1 1 d . . . . .
O5 O 0.48300(12) 0.6604(2) 1.3456(7) 0.0452(8) Uani 1 1 d . . . . .
H5 H 0.4987 0.6048 1.3235 0.068 Uiso 1 1 calc R U . . .
O2 O 0.30984(11) 0.8108(2) 1.0586(7) 0.0488(8) Uani 1 1 d . . . . .
O4 O 0.46800(12) 0.5151(2) 1.0027(7) 0.0468(8) Uani 1 1 d . . . . .
O1 O 0.24661(12) 0.6177(3) 0.2528(7) 0.0543(9) Uani 1 1 d . . . . .
H1 H 0.2580 0.6157 0.4053 0.081 Uiso 1 1 calc R U . . .
O3 O 0.29473(12) 0.6656(2) 0.7009(7) 0.0499(8) Uani 1 1 d . . . . .
N1 N 0.19142(14) 0.7367(3) -0.0952(9) 0.0429(9) Uani 1 1 d . . . . .
H2A H 0.2286 0.7365 -0.0740 0.052 Uiso 1 1 calc R U . . .
C15 C 0.43009(15) 0.5825(3) 0.9934(9) 0.0348(9) Uani 1 1 d . . . . .
C14 C 0.43720(16) 0.6676(3) 1.1915(9) 0.0340(9) Uani 1 1 d . . . . .
C9 C 0.18846(18) 0.6115(3) 0.2478(10) 0.0455(11) Uani 1 1 d . . . . .
C16 C 0.38268(16) 0.5853(3) 0.8199(9) 0.0338(9) Uani 1 1 d . . . . .
C12 C 0.34799(16) 0.7454(3) 1.0416(9) 0.0368(10) Uani 1 1 d . . . . .
C11 C 0.33985(16) 0.6598(3) 0.8392(9) 0.0352(9) Uani 1 1 d . . . . .
C13 C 0.39911(16) 0.7446(3) 1.2050(9) 0.0348(9) Uani 1 1 d . . . . .
C3 C 0.1099(2) 0.7984(4) -0.3153(11) 0.0570(14) Uani 1 1 d . . . . .
H3 H 0.0933 0.8403 -0.4424 0.068 Uiso 1 1 calc R U . . .
C10 C 0.15936(18) 0.6729(3) 0.0611(11) 0.0440(10) Uani 1 1 d . . . . .
C2 C 0.16977(18) 0.7992(3) -0.2780(10) 0.0432(11) Uani 1 1 d . . . . .
C4 C 0.07526(19) 0.7365(4) -0.1664(12) 0.0601(15) Uani 1 1 d . . . . .
H4 H 0.0352 0.7368 -0.1941 0.072 Uiso 1 1 calc R U . . .
C8 C 0.1553(2) 0.5498(4) 0.4057(11) 0.0588(13) Uani 1 1 d . . . . .
H8 H 0.1730 0.5094 0.5332 0.071 Uiso 1 1 calc R U . . .
C5 C 0.0989(2) 0.6718(4) 0.0290(11) 0.0517(13) Uani 1 1 d . . . . .
C7 C 0.0948(2) 0.5478(4) 0.3745(13) 0.0690(17) Uani 1 1 d . . . . .
H7 H 0.0731 0.5048 0.4821 0.083 Uiso 1 1 calc R U . . .
C1 C 0.2108(2) 0.8652(4) -0.4274(12) 0.0550(12) Uani 1 1 d . . . . .
H1A H 0.2501 0.8475 -0.3822 0.083 Uiso 1 1 calc R U . . .
H1B H 0.2039 0.9356 -0.3841 0.083 Uiso 1 1 calc R U . . .
H1C H 0.2050 0.8552 -0.6123 0.083 Uiso 1 1 calc R U . . .
C6 C 0.0662(2) 0.6059(4) 0.1936(14) 0.0675(17) Uani 1 1 d . . . . .
H6 H 0.0259 0.6023 0.1784 0.081 Uiso 1 1 calc R U . . .

loop_
_atom_site_aniso_label
_atom_site_aniso_U_11
_atom_site_aniso_U_22
_atom_site_aniso_U_33
_atom_site_aniso_U_23
_atom_site_aniso_U_13
_atom_site_aniso_U_12
Cl2 0.0549(6) 0.0454(5) 0.0378(6) -0.0082(6) 0.0047(5) -0.0049(4)
Cl1 0.0601(7) 0.0409(6) 0.0529(7) -0.0138(6) -0.0049(6) 0.0013(5)
O5 0.0411(15) 0.0419(16) 0.052(2) -0.0057(15) -0.0127(15) 0.0053(11)
O2 0.0453(16) 0.0439(15) 0.057(2) -0.0070(17) -0.0071(15) 0.0163(12)
O4 0.0442(16) 0.0463(16) 0.050(2) -0.0048(14) -0.0037(14) 0.0169(12)
O1 0.0558(19) 0.067(2) 0.040(2) 0.0031(18) -0.0084(16) 0.0108(15)
O3 0.0376(15) 0.069(2) 0.0427(19) -0.0088(16) -0.0119(15) 0.0095(13)
N1 0.0396(17) 0.0469(19) 0.042(2) -0.006(2) -0.0081(17) 0.0094(15)
C15 0.0316(18) 0.0353(19) 0.038(3) 0.0003(18) 0.0071(17) 0.0011(15)
C14 0.0329(19) 0.037(2) 0.032(2) 0.0049(18) 0.0010(18) -0.0005(15)
C9 0.059(3) 0.038(2) 0.039(3) -0.005(2) -0.001(2) 0.0059(19)
C16 0.036(2) 0.036(2) 0.030(2) -0.0046(19) 0.0022(18) -0.0014(15)
C12 0.038(2) 0.038(2) 0.034(3) 0.000(2) 0.0016(18) 0.0050(16)
C11 0.036(2) 0.039(2) 0.031(2) 0.0025(18) -0.0019(18) -0.0005(15)
C13 0.0374(19) 0.031(2) 0.036(2) -0.0069(19) 0.0003(19) 0.0016(16)
C3 0.054(3) 0.057(3) 0.059(4) -0.019(3) -0.023(3) 0.019(2)
C10 0.043(2) 0.048(2) 0.042(3) -0.011(2) 0.003(2) 0.0026(17)
C2 0.047(2) 0.042(2) 0.040(3) -0.008(2) -0.006(2) 0.0155(18)
C4 0.038(2) 0.068(3) 0.074(4) -0.028(3) -0.012(2) 0.009(2)
C8 0.076(3) 0.047(3) 0.054(4) -0.003(3) 0.004(3) 0.003(2)
C5 0.050(3) 0.048(3) 0.057(4) -0.018(2) 0.002(2) 0.0030(19)
C7 0.082(4) 0.055(3) 0.070(5) -0.011(3) 0.016(3) -0.014(3)
C1 0.068(3) 0.051(2) 0.047(3) 0.005(3) -0.008(3) 0.013(2)
C6 0.050(3) 0.068(3) 0.085(5) -0.024(4) 0.008(3) -0.006(2)

loop_
_atom_type_symbol
_atom_type_description
_atom_type_scat_dispersion_real
_atom_type_scat_dispersion_imag
_atom_type_scat_source
C C 0.0033 0.0016 'International Tables Vol C Tables 4.2.6.8 and 6.1.1.4'
H H 0.0000 0.0000 'International Tables Vol C Tables 4.2.6.8 and 6.1.1.4'
Cl Cl 0.1484 0.1585 'International Tables Vol C Tables 4.2.6.8 and 6.1.1.4'
N N 0.0061 0.0033 'International Tables Vol C Tables 4.2.6.8 and 6.1.1.4'
O O 0.0106 0.0060 'International Tables Vol C Tables 4.2.6.8 and 6.1.1.4'

loop_
_geom_angle_atom_site_label_1
_geom_angle_atom_site_label_2
_geom_angle_atom_site_label_3
_geom_angle
_geom_angle_site_symmetry_1
_geom_angle_site_symmetry_3
_geom_angle_publ_flag
C14 O5 H5 109.5 . . ?
C9 O1 H1 109.5 . . ?
C2 N1 C10 125.4(4) . . ?
C2 N1 H2A 117.3 . . ?
C10 N1 H2A 117.3 . . ?
O4 C15 C16 126.0(4) . . ?
O4 C15 C14 115.0(4) . . ?
C16 C15 C14 119.0(3) . . ?
O5 C14 C13 123.2(4) . . ?
O5 C14 C15 115.6(3) . . ?
C13 C14 C15 121.3(4) . . ?
O1 C9 C8 125.4(4) . . ?
O1 C9 C10 116.7(4) . . ?
C8 C9 C10 117.9(4) . . ?
C11 C16 C15 121.6(4) . . ?
C11 C16 Cl2 119.9(3) . . ?
C15 C16 Cl2 118.5(3) . . ?
O2 C12 C13 123.1(4) . . ?
O2 C12 C11 118.0(4) . . ?
C13 C12 C11 118.9(3) . . ?
O3 C11 C16 126.0(4) . . ?
O3 C11 C12 115.7(3) . . ?
C16 C11 C12 118.3(3) . . ?
C14 C13 C12 120.7(4) . . ?
C14 C13 Cl1 121.4(3) . . ?
C12 C13 Cl1 117.8(3) . . ?
C4 C3 C2 120.4(5) . . ?
C4 C3 H3 119.8 . . ?
C2 C3 H3 119.8 . . ?
N1 C10 C5 118.2(4) . . ?
N1 C10 C9 118.9(4) . . ?
C5 C10 C9 122.9(4) . . ?
N1 C2 C3 117.4(4) . . ?
N1 C2 C1 118.4(4) . . ?
C3 C2 C1 124.2(5) . . ?
C3 C4 C5 121.5(4) . . ?
C3 C4 H4 119.3 . . ?
C5 C4 H4 119.3 . . ?
C9 C8 C7 119.7(5) . . ?
C9 C8 H8 120.1 . . ?
C7 C8 H8 120.1 . . ?
C10 C5 C4 117.3(5) . . ?
C10 C5 C6 117.6(5) . . ?
C4 C5 C6 125.2(5) . . ?
C6 C7 C8 123.1(5) . . ?
C6 C7 H7 118.5 . . ?
C8 C7 H7 118.5 . . ?
C2 C1 H1A 109.5 . . ?
C2 C1 H1B 109.5 . . ?
H1A C1 H1B 109.5 . . ?
C2 C1 H1C 109.5 . . ?
H1A C1 H1C 109.5 . . ?
H1B C1 H1C 109.5 . . ?
C7 C6 C5 118.9(5) . . ?
C7 C6 H6 120.6 . . ?
C5 C6 H6 120.6 . . ?

loop_
_geom_bond_atom_site_label_1
_geom_bond_atom_site_label_2
_geom_bond_distance
_geom_bond_site_symmetry_2
_geom_bond_publ_flag
Cl2 C16 1.716(4) . ?
Cl1 C13 1.732(4) . ?
O5 C14 1.316(5) . ?
O5 H5 0.8200 . ?
O2 C12 1.229(4) . ?
O4 C15 1.241(4) . ?
O1 C9 1.339(4) . ?
O1 H1 0.8200 . ?
O3 C11 1.255(5) . ?
N1 C2 1.335(6) . ?
N1 C10 1.369(6) . ?
N1 H2A 0.8600 . ?
C15 C16 1.403(6) . ?
C15 C14 1.512(6) . ?
C14 C13 1.336(5) . ?
C9 C8 1.370(7) . ?
C9 C10 1.413(7) . ?
C16 C11 1.389(5) . ?
C12 C13 1.440(5) . ?
C12 C11 1.534(6) . ?
C3 C4 1.366(8) . ?
C3 C2 1.389(5) . ?
C3 H3 0.9300 . ?
C10 C5 1.398(6) . ?
C2 C1 1.489(7) . ?
C4 C5 1.414(8) . ?
C4 H4 0.9300 . ?
C8 C7 1.399(7) . ?
C8 H8 0.9300 . ?
C5 C6 1.419(8) . ?
C7 C6 1.364(8) . ?
C7 H7 0.9300 . ?
C1 H1A 0.9600 . ?
C1 H1B 0.9600 . ?
C1 H1C 0.9600 . ?
C6 H6 0.9300 . ?
